data_4036486
loop_
_publ_author_name
'Ishii, Akihiko'
'Makishima, Yukihiro'
'Nakata, Norio'

_publ_section_title
;
 Red and Near-Infrared Photoluminescence of D-\p-A-Type Compounds Based on
 a 1,4-Diaryl-1-thio-1,3-butadiene Conjugated System in a Dibenzobarrelene
 Skeleton.
;
_journal_issue 22
_journal_name_full 'The Journal of organic chemistry'
_journal_page_first 11598
_journal_page_last 11604
_journal_paper_doi 10.1021/acs.joc.5b02189
_journal_volume 80
_journal_year 2015
_chemical_formula_moiety 'C36 H25 N3 S'
_chemical_formula_sum 'C36 H25 N3 S'
_chemical_formula_weight 531.65
_space_group_IT_number 14
_space_group_name_Hall '-P 2ybc'
_space_group_name_H-M_alt 'P 1 21/c 1'
_symmetry_cell_setting monoclinic
_symmetry_Int_Tables_number 14
_symmetry_space_group_name_Hall '-P 2ybc'
_symmetry_space_group_name_H-M 'P 1 21/c 1'
_atom_sites_solution_hydrogens geom
_atom_sites_solution_primary direct
_atom_sites_solution_secondary difmap
_audit_creation_method SHELXL-97
_cell_angle_alpha 90.00
_cell_angle_beta 108.7640(10)
_cell_angle_gamma 90.00
_cell_formula_units_Z 4
_cell_length_a 17.2464(12)
_cell_length_b 11.4732(8)
_cell_length_c 14.3130(10)
_cell_measurement_temperature 100(2)
_cell_volume 2681.6(3)
_computing_cell_refinement 'Bruker SAINT'
_computing_data_collection 'Bruker APEX-II'
_computing_data_reduction 'Bruker SAINT'
_computing_molecular_graphics 'Yadokari-XG 2009 (Wakita, Nemoto et al., 2009)'
_computing_publication_material 'Yadokari-XG 2009 (Wakita, Nemoto et al., 2009)'
_computing_structure_refinement 'SHELXL-97 (Sheldrick, 1997)'
_computing_structure_solution 'SHELXS-97 (Sheldrick, 1990)'
_diffrn_ambient_temperature 100(2)
_diffrn_detector_area_resol_mean 8.333
_diffrn_measured_fraction_theta_full 0.991
_diffrn_measured_fraction_theta_max 0.991
_diffrn_measurement_device_type 'Bruker APEX-II CCD'
_diffrn_measurement_method 'phi and omega scans'
_diffrn_radiation_monochromator 'Bruker Helios multilayered confocal mirror'
_diffrn_radiation_source 'Bruker TXS fine-focus rotating anode'
_diffrn_radiation_type MoK\a
_diffrn_radiation_wavelength 0.71073
_diffrn_reflns_av_R_equivalents 0.0476
_diffrn_reflns_av_sigmaI/netI 0.0450
_diffrn_reflns_limit_h_max 21
_diffrn_reflns_limit_h_min -21
_diffrn_reflns_limit_k_max 14
_diffrn_reflns_limit_k_min -12
_diffrn_reflns_limit_l_max 17
_diffrn_reflns_limit_l_min -17
_diffrn_reflns_number 13655
_diffrn_reflns_theta_full 26.00
_diffrn_reflns_theta_max 26.00
_diffrn_reflns_theta_min 2.17
_exptl_absorpt_coefficient_mu 0.152
_exptl_absorpt_correction_T_max 0.9924
_exptl_absorpt_correction_T_min 0.9775
_exptl_absorpt_correction_type numerical
_exptl_absorpt_process_details 'SADABS (Sheldrick, 1997)'
_exptl_crystal_colour purple
_exptl_crystal_density_diffrn 1.317
_exptl_crystal_density_meas ?
_exptl_crystal_density_method 'not measured'
_exptl_crystal_description plate
_exptl_crystal_F_000 1112
_exptl_crystal_size_max 0.15
_exptl_crystal_size_mid 0.11
_exptl_crystal_size_min 0.05
_refine_diff_density_max 0.368
_refine_diff_density_min -0.350
_refine_diff_density_rms 0.047
_refine_ls_extinction_method none
_refine_ls_goodness_of_fit_ref 1.029
_refine_ls_hydrogen_treatment constr
_refine_ls_matrix_type full
_refine_ls_number_parameters 363
_refine_ls_number_reflns 5222
_refine_ls_number_restraints 0
_refine_ls_restrained_S_all 1.029
_refine_ls_R_factor_all 0.0515
_refine_ls_R_factor_gt 0.0393
_refine_ls_shift/su_max 0.001
_refine_ls_shift/su_mean 0.000
_refine_ls_structure_factor_coef Fsqd
_refine_ls_weighting_details 'calc w=1/[\s^2^(Fo^2^)+(0.0652P)^2^+0.0000P] where P=(Fo^2^+2Fc^2^)/3'
_refine_ls_weighting_scheme calc
_refine_ls_wR_factor_gt 0.1043
_refine_ls_wR_factor_ref 0.1092
_reflns_number_gt 4134
_reflns_number_total 5222
_reflns_threshold_expression >2sigma(I)
_cod_data_source_file jo5b02189_si_005.cif
_cod_data_source_block naka119
_cod_depositor_comments
;
The following automatic conversions were performed:

data item '_exptl_crystal_density_meas' value 'not measured' was
changed to '?' -- the value is perceived as not measured.

Automatic conversion script
Id: cif_fix_values 6909 2019-04-08 15:41:33Z antanas 
;
_cod_original_sg_symbol_H-M 'P 21/c'
_cod_database_code 4036486

loop_
_symmetry_equiv_pos_as_xyz
'x, y, z'
'-x, y+1/2, -z+1/2'
'-x, -y, -z'
'x, -y-1/2, z-1/2'

loop_
_atom_site_label
_atom_site_type_symbol
_atom_site_fract_x
_atom_site_fract_y
_atom_site_fract_z
_atom_site_U_iso_or_equiv
_atom_site_adp_type
_atom_site_occupancy
_atom_site_symmetry_multiplicity
_atom_site_calc_flag
_atom_site_refinement_flags
S1 S 0.12274(2) 0.06216(3) 0.51196(3) 0.02073(13) Uani 1 1 d .
C12 C 0.03445(9) 0.21962(14) 0.36265(12) 0.0183(3) Uani 1 1 d .
C32 C 0.27248(9) 0.47803(14) 0.33641(12) 0.0180(3) Uani 1 1 d .
H24 H 0.2496 0.5280 0.3736 0.022 Uiso 1 1 calc R
C27 C 0.25029(9) 0.36024(13) 0.32678(11) 0.0171(3) Uani 1 1 d .
C23 C 0.35384(10) -0.22784(14) 0.50416(13) 0.0234(4) Uani 1 1 d .
H13 H 0.3966 -0.2496 0.4792 0.028 Uiso 1 1 calc R
C31 C 0.32661(9) 0.52302(14) 0.29335(11) 0.0175(3) Uani 1 1 d .
H23 H 0.3396 0.6037 0.2999 0.021 Uiso 1 1 calc R
C3 C 0.23903(9) 0.11752(13) 0.43826(12) 0.0180(3) Uani 1 1 d .
H1 H 0.2884 0.1136 0.4224 0.022 Uiso 1 1 calc R
C2 C 0.21413(9) 0.02972(13) 0.48537(12) 0.0176(3) Uani 1 1 d .
C19 C 0.25292(10) -0.08392(13) 0.51338(12) 0.0180(3) Uani 1 1 d .
C8 C 0.10592(10) 0.42101(14) 0.65524(12) 0.0222(4) Uani 1 1 d .
H3 H 0.1041 0.4238 0.7209 0.027 Uiso 1 1 calc R
C7 C 0.10898(10) 0.31361(15) 0.61118(12) 0.0220(4) Uani 1 1 d .
H2 H 0.1088 0.2432 0.6461 0.026 Uiso 1 1 calc R
C28 C 0.28792(10) 0.28812(14) 0.27458(12) 0.0202(4) Uani 1 1 d .
H21 H 0.2753 0.2073 0.2688 0.024 Uiso 1 1 calc R
C20 C 0.22858(10) -0.16157(14) 0.57419(12) 0.0197(4) Uani 1 1 d .
H11 H 0.1852 -0.1399 0.5980 0.024 Uiso 1 1 calc R
C11 C 0.11226(9) 0.41511(14) 0.46486(12) 0.0174(3) Uani 1 1 d .
N1 N 0.36857(9) -0.41050(12) 0.59372(12) 0.0317(4) Uani 1 1 d .
C4 C 0.18584(9) 0.21621(13) 0.41411(11) 0.0172(3) Uani 1 1 d .
C36 C 0.52266(10) 0.53746(15) 0.11921(12) 0.0221(4) Uani 1 1 d .
C6 C 0.11221(9) 0.31098(14) 0.51653(12) 0.0177(3) Uani 1 1 d .
C10 C 0.10859(9) 0.52085(15) 0.50808(12) 0.0208(4) Uani 1 1 d .
H5 H 0.1082 0.5912 0.4729 0.025 Uiso 1 1 calc R
C1 C 0.11208(10) 0.20354(13) 0.45205(12) 0.0175(3) Uani 1 1 d .
C29 C 0.34267(10) 0.33212(14) 0.23160(12) 0.0201(4) Uani 1 1 d .
H22 H 0.3669 0.2816 0.1962 0.024 Uiso 1 1 calc R
C17 C 0.03715(9) 0.32177(14) 0.31021(12) 0.0179(3) Uani 1 1 d .
C21 C 0.26585(10) -0.26877(14) 0.60053(12) 0.0222(4) Uani 1 1 d .
H12 H 0.2477 -0.3188 0.6422 0.027 Uiso 1 1 calc R
C33 C 0.41842(9) 0.50690(14) 0.19594(11) 0.0191(3) Uani 1 1 d .
H25 H 0.4153 0.5896 0.1937 0.023 Uiso 1 1 calc R
C22 C 0.33008(10) -0.30517(14) 0.56683(13) 0.0224(4) Uani 1 1 d .
C18 C 0.11357(9) 0.39509(14) 0.36012(12) 0.0184(3) Uani 1 1 d .
H10 H 0.1142 0.4698 0.3243 0.022 Uiso 1 1 calc R
C16 C -0.02653(10) 0.35119(15) 0.22738(12) 0.0232(4) Uani 1 1 d .
H9 H -0.0231 0.4186 0.1904 0.028 Uiso 1 1 calc R
C24 C 0.31599(10) -0.12133(14) 0.47859(12) 0.0212(4) Uani 1 1 d .
H14 H 0.3332 -0.0716 0.4360 0.025 Uiso 1 1 calc R
C15 C -0.09627(11) 0.28109(16) 0.19816(13) 0.0269(4) Uani 1 1 d .
H8 H -0.1403 0.2997 0.1404 0.032 Uiso 1 1 calc R
C26 C 0.43858(11) -0.44067(16) 0.56401(14) 0.0298(4) Uani 1 1 d .
H18 H 0.4216 -0.4473 0.4920 0.045 Uiso 1 1 calc R
H19 H 0.4612 -0.5153 0.5939 0.045 Uiso 1 1 calc R
H20 H 0.4804 -0.3799 0.5861 0.045 Uiso 1 1 calc R
C34 C 0.47375(10) 0.46061(14) 0.15783(12) 0.0202(4) Uani 1 1 d .
C5 C 0.18763(9) 0.31810(13) 0.36683(12) 0.0176(3) Uani 1 1 d .
C30 C 0.36300(9) 0.45109(14) 0.23970(11) 0.0179(3) Uani 1 1 d .
C14 C -0.10088(10) 0.18424(15) 0.25377(14) 0.0269(4) Uani 1 1 d .
H7 H -0.1497 0.1392 0.2358 0.032 Uiso 1 1 calc R
C35 C 0.49327(10) 0.33858(16) 0.15702(13) 0.0256(4) Uani 1 1 d .
C13 C -0.03525(10) 0.15149(14) 0.33571(13) 0.0215(4) Uani 1 1 d .
H6 H -0.0384 0.0836 0.3723 0.026 Uiso 1 1 calc R
C25 C 0.33539(11) -0.49709(17) 0.64364(16) 0.0360(5) Uani 1 1 d .
H15 H 0.3313 -0.4642 0.7051 0.054 Uiso 1 1 calc R
H16 H 0.3715 -0.5653 0.6587 0.054 Uiso 1 1 calc R
H17 H 0.2808 -0.5204 0.6010 0.054 Uiso 1 1 calc R
C9 C 0.10547(10) 0.52390(15) 0.60427(13) 0.0240(4) Uani 1 1 d .
H4 H 0.1030 0.5966 0.6349 0.029 Uiso 1 1 calc R
N3 N 0.56099(9) 0.59762(13) 0.08930(11) 0.0290(4) Uani 1 1 d .
N2 N 0.51021(10) 0.24219(15) 0.15618(13) 0.0387(4) Uani 1 1 d .

loop_
_atom_site_aniso_label
_atom_site_aniso_U_11
_atom_site_aniso_U_22
_atom_site_aniso_U_33
_atom_site_aniso_U_23
_atom_site_aniso_U_13
_atom_site_aniso_U_12
S1 0.0210(2) 0.0183(2) 0.0272(2) 0.00510(17) 0.01359(18) 0.00178(16)
C12 0.0177(8) 0.0201(8) 0.0196(9) -0.0025(6) 0.0092(7) 0.0026(6)
C32 0.0169(8) 0.0196(8) 0.0169(8) 0.0000(6) 0.0046(7) 0.0025(6)
C27 0.0155(8) 0.0200(8) 0.0146(8) 0.0044(6) 0.0032(6) 0.0019(6)
C23 0.0226(9) 0.0225(9) 0.0271(10) -0.0021(7) 0.0109(8) 0.0020(7)
C31 0.0162(8) 0.0176(8) 0.0173(8) 0.0015(6) 0.0033(7) 0.0006(6)
C3 0.0155(8) 0.0203(8) 0.0195(8) -0.0004(6) 0.0075(7) -0.0001(6)
C2 0.0166(8) 0.0202(8) 0.0163(8) -0.0030(6) 0.0056(7) -0.0005(6)
C19 0.0173(8) 0.0185(8) 0.0169(8) -0.0021(6) 0.0038(7) -0.0016(6)
C8 0.0214(9) 0.0311(10) 0.0165(8) -0.0014(7) 0.0097(7) 0.0031(7)
C7 0.0203(9) 0.0256(9) 0.0216(9) 0.0050(7) 0.0086(7) 0.0017(7)
C28 0.0206(8) 0.0161(8) 0.0241(9) 0.0018(6) 0.0074(7) -0.0002(6)
C20 0.0177(8) 0.0207(8) 0.0211(9) -0.0012(7) 0.0068(7) -0.0010(6)
C11 0.0113(7) 0.0239(9) 0.0177(8) 0.0021(6) 0.0057(6) 0.0012(6)
N1 0.0338(9) 0.0200(8) 0.0451(10) 0.0063(7) 0.0181(8) 0.0061(6)
C4 0.0157(8) 0.0197(8) 0.0164(8) -0.0012(6) 0.0054(7) -0.0024(6)
C36 0.0214(9) 0.0282(9) 0.0183(9) -0.0017(7) 0.0084(7) 0.0017(7)
C6 0.0137(8) 0.0196(8) 0.0199(9) -0.0006(6) 0.0054(7) 0.0009(6)
C10 0.0170(8) 0.0191(8) 0.0261(9) 0.0010(7) 0.0069(7) -0.0013(6)
C1 0.0188(8) 0.0160(8) 0.0192(9) 0.0019(6) 0.0081(7) 0.0005(6)
C29 0.0204(8) 0.0194(8) 0.0239(9) 0.0002(7) 0.0116(7) 0.0008(7)
C17 0.0157(8) 0.0201(8) 0.0213(9) -0.0021(6) 0.0107(7) 0.0025(6)
C21 0.0246(9) 0.0203(9) 0.0221(9) 0.0025(7) 0.0082(7) -0.0025(7)
C33 0.0189(8) 0.0197(8) 0.0177(8) 0.0006(6) 0.0044(7) -0.0023(7)
C22 0.0228(9) 0.0167(8) 0.0255(10) -0.0018(7) 0.0046(7) -0.0004(7)
C18 0.0182(8) 0.0187(8) 0.0197(9) 0.0029(6) 0.0078(7) 0.0008(6)
C16 0.0267(9) 0.0246(9) 0.0209(9) 0.0002(7) 0.0114(7) 0.0043(7)
C24 0.0221(9) 0.0206(9) 0.0219(9) 0.0007(7) 0.0083(7) -0.0021(7)
C15 0.0237(9) 0.0329(10) 0.0206(9) -0.0063(7) 0.0023(7) 0.0072(8)
C26 0.0283(10) 0.0293(10) 0.0293(10) 0.0009(8) 0.0057(8) 0.0110(8)
C34 0.0197(8) 0.0225(9) 0.0193(9) 0.0012(6) 0.0076(7) -0.0013(7)
C5 0.0172(8) 0.0190(8) 0.0169(8) 0.0008(6) 0.0058(7) 0.0012(6)
C30 0.0151(8) 0.0214(8) 0.0160(8) 0.0024(6) 0.0033(7) 0.0001(6)
C14 0.0190(9) 0.0281(10) 0.0333(11) -0.0118(8) 0.0079(8) -0.0041(7)
C35 0.0276(10) 0.0259(10) 0.0292(10) 0.0047(7) 0.0173(8) 0.0025(8)
C13 0.0209(8) 0.0187(8) 0.0279(10) -0.0013(7) 0.0119(7) -0.0004(7)
C25 0.0294(10) 0.0266(10) 0.0486(13) 0.0157(9) 0.0076(9) 0.0048(8)
C9 0.0199(8) 0.0253(9) 0.0288(10) -0.0056(7) 0.0105(8) -0.0002(7)
N3 0.0276(8) 0.0298(8) 0.0327(9) -0.0034(7) 0.0139(7) -0.0062(7)
N2 0.0395(10) 0.0321(10) 0.0555(12) 0.0105(8) 0.0308(9) 0.0092(7)

loop_
_atom_type_symbol
_atom_type_description
_atom_type_scat_dispersion_real
_atom_type_scat_dispersion_imag
_atom_type_scat_source
C C 0.0033 0.0016 'International Tables Vol C Tables 4.2.6.8 and 6.1.1.4'
H H 0.0000 0.0000 'International Tables Vol C Tables 4.2.6.8 and 6.1.1.4'
N N 0.0061 0.0033 'International Tables Vol C Tables 4.2.6.8 and 6.1.1.4'
S S 0.1246 0.1234 'International Tables Vol C Tables 4.2.6.8 and 6.1.1.4'

loop_
_geom_angle_atom_site_label_1
_geom_angle_atom_site_label_2
_geom_angle_atom_site_label_3
_geom_angle
C2 S1 C1 92.76(7)
C13 C12 C17 120.01(15)
C13 C12 C1 127.70(15)
C17 C12 C1 112.11(13)
C31 C32 C27 121.49(15)
C32 C27 C28 117.55(14)
C32 C27 C5 119.67(14)
C28 C27 C5 122.73(14)
C24 C23 C22 121.07(16)
C32 C31 C30 120.79(15)
C2 C3 C4 115.32(14)
C3 C2 C19 127.50(15)
C3 C2 S1 113.30(12)
C19 C2 S1 119.19(12)
C20 C19 C24 116.62(14)
C20 C19 C2 122.38(15)
C24 C19 C2 120.99(14)
C9 C8 C7 120.63(16)
C6 C7 C8 119.03(15)
C29 C28 C27 121.43(15)
C21 C20 C19 121.94(15)
C10 C11 C6 120.43(15)
C10 C11 C18 126.44(15)
C6 C11 C18 113.10(14)
C22 N1 C25 120.74(15)
C22 N1 C26 120.18(15)
C25 N1 C26 118.81(14)
C5 C4 C3 133.50(15)
C5 C4 C1 114.24(13)
C3 C4 C1 112.24(13)
N3 C36 C34 179.8(2)
C7 C6 C11 120.49(15)
C7 C6 C1 128.02(14)
C11 C6 C1 111.43(14)
C11 C10 C9 119.26(15)
C12 C1 C6 103.65(12)
C12 C1 C4 106.96(13)
C6 C1 C4 107.06(12)
C12 C1 S1 115.41(11)
C6 C1 S1 116.86(11)
C4 C1 S1 106.30(10)
C28 C29 C30 120.52(15)
C16 C17 C12 120.85(15)
C16 C17 C18 126.59(15)
C12 C17 C18 112.42(14)
C20 C21 C22 121.27(15)
C34 C33 C30 130.57(16)
N1 C22 C21 121.90(16)
N1 C22 C23 121.19(16)
C21 C22 C23 116.91(15)
C11 C18 C5 107.54(13)
C11 C18 C17 104.99(13)
C5 C18 C17 106.72(13)
C17 C16 C15 119.34(16)
C23 C24 C19 122.19(16)
C14 C15 C16 119.61(16)
C33 C34 C35 125.63(15)
C33 C34 C36 119.26(15)
C35 C34 C36 114.99(14)
C4 C5 C27 128.34(14)
C4 C5 C18 112.11(14)
C27 C5 C18 119.53(13)
C31 C30 C29 118.18(14)
C31 C30 C33 116.69(14)
C29 C30 C33 125.13(15)
C15 C14 C13 121.26(16)
N2 C35 C34 178.68(18)
C12 C13 C14 118.73(16)
C8 C9 C10 120.16(15)

loop_
_geom_bond_atom_site_label_1
_geom_bond_atom_site_label_2
_geom_bond_distance
S1 C2 1.7758(16)
S1 C1 1.8162(16)
C12 C13 1.381(2)
C12 C17 1.401(2)
C12 C1 1.537(2)
C32 C31 1.374(2)
C32 C27 1.399(2)
C27 C28 1.406(2)
C27 C5 1.459(2)
C23 C24 1.378(2)
C23 C22 1.413(2)
C31 C30 1.405(2)
C3 C2 1.356(2)
C3 C4 1.428(2)
C2 C19 1.461(2)
C19 C20 1.401(2)
C19 C24 1.401(2)
C8 C9 1.386(2)
C8 C7 1.393(2)
C7 C6 1.374(2)
C28 C29 1.378(2)
C20 C21 1.383(2)
C11 C10 1.373(2)
C11 C6 1.405(2)
C11 C18 1.524(2)
N1 C22 1.373(2)
N1 C25 1.445(2)
N1 C26 1.445(2)
C4 C5 1.356(2)
C4 C1 1.542(2)
C36 N3 1.131(2)
C36 C34 1.447(2)
C6 C1 1.539(2)
C10 C9 1.395(2)
C29 C30 1.405(2)
C17 C16 1.374(2)
C17 C18 1.533(2)
C21 C22 1.406(2)
C33 C34 1.351(2)
C33 C30 1.449(2)
C18 C5 1.530(2)
C16 C15 1.395(2)
C15 C14 1.384(3)
C34 C35 1.441(2)
C14 C13 1.394(2)
C35 N2 1.145(2)

loop_
_geom_torsion_atom_site_label_1
_geom_torsion_atom_site_label_2
_geom_torsion_atom_site_label_3
_geom_torsion_atom_site_label_4
_geom_torsion
C31 C32 C27 C28 2.5(2)
C31 C32 C27 C5 -175.02(14)
C27 C32 C31 C30 -1.4(2)
C4 C3 C2 C19 175.80(15)
C4 C3 C2 S1 -3.19(18)
C1 S1 C2 C3 2.11(13)
C1 S1 C2 C19 -176.97(13)
C3 C2 C19 C20 170.65(16)
S1 C2 C19 C20 -10.4(2)
C3 C2 C19 C24 -10.5(3)
S1 C2 C19 C24 168.41(12)
C9 C8 C7 C6 0.5(2)
C32 C27 C28 C29 -2.1(2)
C5 C27 C28 C29 175.35(15)
C24 C19 C20 C21 1.3(2)
C2 C19 C20 C21 -179.79(15)
C2 C3 C4 C5 -178.59(17)
C2 C3 C4 C1 2.7(2)
C8 C7 C6 C11 -0.1(2)
C8 C7 C6 C1 -177.05(15)
C10 C11 C6 C7 -0.4(2)
C18 C11 C6 C7 -178.32(14)
C10 C11 C6 C1 177.00(14)
C18 C11 C6 C1 -0.93(18)
C6 C11 C10 C9 0.5(2)
C18 C11 C10 C9 178.15(15)
C13 C12 C1 C6 -113.75(17)
C17 C12 C1 C6 61.36(16)
C13 C12 C1 C4 133.32(16)
C17 C12 C1 C4 -51.57(16)
C13 C12 C1 S1 15.3(2)
C17 C12 C1 S1 -169.59(11)
C7 C6 C1 C12 119.09(17)
C11 C6 C1 C12 -58.05(16)
C7 C6 C1 C4 -128.04(17)
C11 C6 C1 C4 54.81(16)
C7 C6 C1 S1 -9.1(2)
C11 C6 C1 S1 173.78(11)
C5 C4 C1 C12 56.19(17)
C3 C4 C1 C12 -124.86(14)
C5 C4 C1 C6 -54.39(17)
C3 C4 C1 C6 124.55(14)
C5 C4 C1 S1 -179.99(12)
C3 C4 C1 S1 -1.04(16)
C2 S1 C1 C12 117.86(12)
C2 S1 C1 C6 -119.91(12)
C2 S1 C1 C4 -0.53(11)
C27 C28 C29 C30 0.6(2)
C13 C12 C17 C16 -4.8(2)
C1 C12 C17 C16 179.64(14)
C13 C12 C17 C18 171.14(14)
C1 C12 C17 C18 -4.39(18)
C19 C20 C21 C22 -0.3(2)
C25 N1 C22 C21 11.0(3)
C26 N1 C22 C21 -175.01(16)
C25 N1 C22 C23 -169.45(17)
C26 N1 C22 C23 4.6(3)
C20 C21 C22 N1 178.87(16)
C20 C21 C22 C23 -0.7(2)
C24 C23 C22 N1 -178.91(16)
C24 C23 C22 C21 0.7(2)
C10 C11 C18 C5 126.99(16)
C6 C11 C18 C5 -55.23(17)
C10 C11 C18 C17 -119.63(17)
C6 C11 C18 C17 58.15(16)
C16 C17 C18 C11 120.78(17)
C12 C17 C18 C11 -54.91(16)
C16 C17 C18 C5 -125.26(17)
C12 C17 C18 C5 59.05(17)
C12 C17 C16 C15 3.1(2)
C18 C17 C16 C15 -172.29(15)
C22 C23 C24 C19 0.4(3)
C20 C19 C24 C23 -1.4(2)
C2 C19 C24 C23 179.73(15)
C17 C16 C15 C14 1.1(2)
C30 C33 C34 C35 -3.4(3)
C30 C33 C34 C36 -179.30(15)
N3 C36 C34 C33 68(100)
N3 C36 C34 C35 -108(86)
C3 C4 C5 C27 -2.1(3)
C1 C4 C5 C27 176.57(15)
C3 C4 C5 C18 179.70(16)
C1 C4 C5 C18 -1.65(19)
C32 C27 C5 C4 -140.49(17)
C28 C27 C5 C4 42.2(2)
C32 C27 C5 C18 37.6(2)
C28 C27 C5 C18 -139.75(16)
C11 C18 C5 C4 56.75(17)
C17 C18 C5 C4 -55.47(17)
C11 C18 C5 C27 -121.64(15)
C17 C18 C5 C27 126.14(15)
C32 C31 C30 C29 -0.2(2)
C32 C31 C30 C33 179.19(14)
C28 C29 C30 C31 0.6(2)
C28 C29 C30 C33 -178.73(15)
C34 C33 C30 C31 165.49(16)
C34 C33 C30 C29 -15.2(3)
C16 C15 C14 C13 -3.5(3)
C33 C34 C35 N2 -158(9)
C36 C34 C35 N2 18(9)
C17 C12 C13 C14 2.3(2)
C1 C12 C13 C14 177.11(15)
C15 C14 C13 C12 1.8(2)
C7 C8 C9 C10 -0.4(2)
C11 C10 C9 C8 -0.1(2)

loop_
_cod_changelog_entry_id
_cod_changelog_entry_author
_cod_changelog_entry_date
_cod_changelog_entry_text
1 'Vaitkus, Antanas' 2022-06-28T16:45:00+03:00
;
 Removed the '_chemical_name_systematic' data item that had an incorrect value.
;
